data_2006019
loop_
_publ_author_name
'Sakai, K.'
'Ikuta, Y.'
'Shiomi, M.'
'Tamane, T.'
'Tomita, Y.'
'Tsubomura, T.'
'Nemoto, N.'

_publ_section_title
;
 <i>N</i>-(Carbamoylmethyl)pyridinium Perchlorate and
 <i>N</i>-(Carbamoylmethyl)-<i>N</i>'-methyl-4,4'-bipyridinium
 Diperchlorate Hydrate
;
_journal_issue 3
_journal_name_full 'Acta Crystallographica Section C'
_journal_page_first 331
_journal_page_last 334
_journal_paper_doi 10.1107/S010827019601311X
_journal_volume 53
_journal_year 1997
_chemical_formula_iupac 'C13 H15 N3 O 2+ , 2Cl O4 - , H2 O'
_chemical_formula_moiety 'C13 H15 N3 O, (Cl O4)2, H2 O'
_chemical_formula_sum 'C13 H17 Cl2 N3 O10'
_chemical_formula_weight 446.20
_chemical_name_systematic
;
N-carbamoylmethyl-N'-methyl-4,4'-bipyridinium bis(perchlorate) hydrate
;
_space_group_IT_number 14
_symmetry_cell_setting monoclinic
_symmetry_space_group_name_Hall '-P 2ybc'
_symmetry_space_group_name_H-M 'P 1 21/c 1'
_audit_creation_method 'teXsan (modified by Ken Sakai)'
_cell_angle_alpha 90
_cell_angle_beta 106.56(1)
_cell_angle_gamma 90
_cell_formula_units_Z 4
_cell_length_a 11.528(3)
_cell_length_b 8.643(3)
_cell_length_c 19.141(2)
_cell_measurement_reflns_used 25
_cell_measurement_temperature 296.0
_cell_measurement_theta_max 35.00
_cell_measurement_theta_min 32.98
_cell_volume 1828.0(8)
_computing_cell_refinement 'MSC/AFC Diffractometer Control'
_computing_data_collection 'MSC/AFC Diffractometer Control'
_computing_data_reduction 'teXsan: PROCESS (MSC)'
_computing_publication_material 'teXsan: FINISH (MSC)'
_computing_structure_refinement 'teXsan: LS (MSC)'
_computing_structure_solution 'SIR88 (Burla et al., 1989)'
_diffrn_ambient_temperature 296.0
_diffrn_measurement_device 'Rigaku AFC5S'
_diffrn_measurement_method \q/2\q
_diffrn_radiation_monochromator graphite
_diffrn_radiation_source 'X-ray tube'
_diffrn_radiation_type 'Cu K\a'
_diffrn_radiation_wavelength 1.54178
_diffrn_reflns_av_R_equivalents 0.0539
_diffrn_reflns_av_sigmaI/netI 0.0571
_diffrn_reflns_limit_h_max 12
_diffrn_reflns_limit_h_min 0
_diffrn_reflns_limit_k_max 9
_diffrn_reflns_limit_k_min 0
_diffrn_reflns_limit_l_max 20
_diffrn_reflns_limit_l_min -21
_diffrn_reflns_number 3095
_diffrn_reflns_theta_max 60
_diffrn_reflns_theta_min 2.40
_diffrn_standards_decay_% 2.01
_diffrn_standards_interval_count 150
_diffrn_standards_number 3
_exptl_absorpt_coefficient_mu 3.768
_exptl_absorpt_correction_T_max 0.39
_exptl_absorpt_correction_T_min 0.29
_exptl_absorpt_correction_type 'empirical, \y scans (North, Phillips & Mathews, 1968)'
_exptl_absorpt_process_details 'psi-scan (North, Phillips & Mathews, 1968)'
_exptl_crystal_colour colorless
_exptl_crystal_density_diffrn 1.621
_exptl_crystal_description prism
_exptl_crystal_F_000 920.00
_exptl_crystal_size_max 0.33
_exptl_crystal_size_mid 0.33
_exptl_crystal_size_min 0.25
_refine_diff_density_max 0.46
_refine_diff_density_min -0.33
_refine_ls_abs_structure_details
;
NONE
;
_refine_ls_extinction_coef 10(3)
_refine_ls_extinction_method Zachariasen_(1968)_type_2_Gaussian_isotropic
_refine_ls_goodness_of_fit_obs 2.89
_refine_ls_hydrogen_treatment refall
_refine_ls_matrix_type full
_refine_ls_number_constraints 0
_refine_ls_number_parameters 314
_refine_ls_number_reflns 2016
_refine_ls_number_restraints 0
_refine_ls_R_factor_obs 0.0569
_refine_ls_shift/esd_max 0.0040
_refine_ls_structure_factor_coef F
_refine_ls_weighting_scheme 'sigma_w = 1/[\s^2^(F)+0.0004F^2^]'
_refine_ls_wR_factor_obs 0.0624
_reflns_number_observed 2016
_reflns_number_total 2933
_reflns_observed_criterion I_>_3.0_sigma(I)
_cod_data_source_file ta1092.cif
_cod_data_source_block 2
_cod_depositor_comments
;
 Marking attached hydrogen atoms.

 Antanas Vaitkus,
 2017-03-24
;
_cod_original_sg_symbol_H-M 'P 21/c'
_cod_original_formula_sum 'C13 Cl2 H17 N3 O10'
_cod_database_code 2006019

loop_
_symmetry_equiv_pos_as_xyz
' +x, +y, +z'
' -x,1/2+y,1/2-z'
' -x, -y, -z'
' +x,1/2-y,1/2+z'

loop_
_atom_site_aniso_label
_atom_site_aniso_U_11
_atom_site_aniso_U_12
_atom_site_aniso_U_13
_atom_site_aniso_U_22
_atom_site_aniso_U_23
_atom_site_aniso_U_33
Cl(1) 0.0510(9) 0.0003(8) 0.0168(7) 0.0555(9) 0.0071(8) 0.0598(9)
Cl(2) 0.0419(8) -0.0003(7) 0.0192(6) 0.0495(8) 0.0000(7) 0.0540(8)
O(1) 0.053(2) -0.007(2) 0.024(2) 0.045(2) -0.002(2) 0.067(3)
O(2) 0.071(4) 0.023(4) 0.058(4) 0.199(7) -0.042(6) 0.244(8)
O(3) 0.207(6) -0.054(5) 0.040(4) 0.145(6) 0.024(4) 0.082(4)
O(4) 0.164(6) 0.013(4) -0.010(4) 0.056(3) 0.001(4) 0.159(6)
O(5) 0.096(4) -0.017(3) -0.012(3) 0.119(4) 0.003(3) 0.076(3)
O(6) 0.094(3) 0.006(3) 0.011(3) 0.110(4) -0.049(3) 0.093(3)
O(7) 0.095(3) 0.049(3) 0.011(3) 0.116(4) 0.018(3) 0.078(3)
O(8) 0.094(4) -0.030(3) 0.053(3) 0.079(4) 0.013(3) 0.145(5)
O(9) 0.053(3) 0.015(3) 0.043(3) 0.123(4) 0.000(3) 0.114(4)
O(10) 0.094(4) -0.006(3) 0.021(3) 0.102(4) 0.016(3) 0.118(4)
N(1) 0.049(3) -0.002(2) 0.026(2) 0.043(3) -0.003(2) 0.058(3)
N(2) 0.038(3) -0.004(2) 0.022(2) 0.041(3) -0.002(2) 0.051(3)
N(3) 0.054(3) -0.006(3) 0.036(3) 0.060(4) -0.005(3) 0.068(4)
C(1) 0.052(4) 0.013(3) 0.010(3) 0.061(4) -0.001(3) 0.054(4)
C(2) 0.052(4) 0.016(3) 0.013(3) 0.066(4) -0.006(3) 0.044(4)
C(3) 0.038(3) -0.003(3) 0.015(2) 0.037(3) 0.001(3) 0.043(3)
C(4) 0.040(3) 0.006(3) 0.014(3) 0.049(3) 0.000(3) 0.049(3)
C(5) 0.055(4) 0.000(3) 0.020(3) 0.054(4) 0.000(3) 0.047(4)
C(6) 0.057(4) 0.016(3) 0.015(3) 0.063(4) -0.002(3) 0.051(4)
C(7) 0.060(4) 0.019(3) 0.009(3) 0.070(4) -0.005(3) 0.039(3)
C(8) 0.035(3) -0.003(2) 0.012(2) 0.038(3) 0.002(2) 0.042(3)
C(9) 0.045(3) 0.010(3) 0.015(3) 0.056(4) 0.002(3) 0.048(3)
C(10) 0.048(4) 0.002(3) 0.013(3) 0.069(4) 0.000(3) 0.042(4)
C(11) 0.065(5) 0.011(4) 0.039(4) 0.073(5) -0.013(4) 0.072(5)
C(12) 0.049(4) -0.009(3) 0.029(3) 0.042(4) -0.013(3) 0.062(4)
C(13) 0.038(3) 0.003(3) 0.012(3) 0.041(3) 0.008(3) 0.046(3)

loop_
_atom_site_label
_atom_site_fract_x
_atom_site_fract_y
_atom_site_fract_z
_atom_site_U_iso_or_equiv
_atom_site_thermal_displace_type
_atom_site_calc_flag
_atom_site_attached_hydrogens
Cl(1) 1.2979(1) 1.0627(2) 0.58568(8) 0.0552(5) Uani d 0
Cl(2) 0.8655(1) 0.4485(2) 0.21326(7) 0.0474(4) Uani d 0
O(1) 1.5513(3) 0.4147(4) 0.3058(2) 0.054(1) Uani d 0
O(2) 1.4116(5) 1.0266(8) 0.5785(4) 0.168(3) Uani d 0
O(3) 1.2919(6) 0.9885(7) 0.6486(3) 0.145(3) Uani d 0
O(4) 1.2888(5) 1.2201(6) 0.5929(3) 0.138(2) Uani d 0
O(5) 1.2078(4) 1.0077(6) 0.5251(2) 0.104(2) Uani d 0
O(6) 0.8866(4) 0.5486(6) 0.2742(3) 0.102(2) Uani d 0
O(7) 0.7864(4) 0.5190(6) 0.1519(2) 0.099(2) Uani d 0
O(8) 0.8119(4) 0.3125(5) 0.2298(3) 0.102(2) Uani d 0
O(9) 0.9758(4) 0.4081(6) 0.1996(3) 0.093(2) Uani d 0
O(10) 1.4002(4) 0.7816(6) 0.4471(3) 0.106(2) Uani d 2
N(1) 1.0749(4) 0.7198(5) 0.5530(2) 0.048(1) Uani d 0
N(2) 1.3494(4) 0.3012(5) 0.3307(2) 0.041(1) Uani d 0
N(3) 1.5592(5) 0.2272(7) 0.2244(3) 0.057(2) Uani d 0
C(1) 1.0262(5) 0.7184(7) 0.4808(3) 0.057(2) Uani d 0
C(2) 1.0806(5) 0.6421(7) 0.4361(3) 0.054(2) Uani d 0
C(3) 1.1882(4) 0.5632(6) 0.4656(3) 0.039(1) Uani d 0
C(4) 1.2367(5) 0.5683(7) 0.5402(3) 0.046(2) Uani d 0
C(5) 1.1799(5) 0.6468(7) 0.5829(3) 0.051(2) Uani d 0
C(6) 1.3980(5) 0.2985(7) 0.4028(3) 0.057(2) Uani d 0
C(7) 1.3475(5) 0.3845(7) 0.4472(3) 0.058(2) Uani d 0
C(8) 1.2468(4) 0.4742(6) 0.4183(3) 0.038(1) Uani d 0
C(9) 1.2005(5) 0.4773(7) 0.3436(3) 0.049(2) Uani d 0
C(10) 1.2525(5) 0.3885(7) 0.3010(3) 0.053(2) Uani d 0
C(11) 1.0164(8) 0.8078(10) 0.6006(5) 0.066(3) Uani d 0
C(12) 1.4049(6) 0.2100(7) 0.2838(4) 0.048(2) Uani d 0
C(13) 1.5134(4) 0.2956(6) 0.2726(3) 0.042(2) Uani d 0
H(1) 0.950(4) 0.777(6) 0.460(3) 0.06(2) Uiso d 0
H(2) 1.043(4) 0.647(6) 0.386(3) 0.05(2) Uiso d 0
H(3) 1.309(4) 0.519(5) 0.560(2) 0.05(2) Uiso d 0
H(4) 1.210(4) 0.650(6) 0.633(3) 0.05(2) Uiso d 0
H(5) 1.467(5) 0.226(7) 0.421(3) 0.08(2) Uiso d 0
H(6) 1.381(4) 0.378(6) 0.497(3) 0.05(2) Uiso d 0
H(7) 1.130(4) 0.535(6) 0.321(3) 0.05(2) Uiso d 0
H(8) 1.224(4) 0.396(6) 0.252(3) 0.05(2) Uiso d 0
H(9) 0.942(6) 0.820(8) 0.579(3) 0.09(2) Uiso d 0
H(10) 1.049(7) 0.893(8) 0.612(4) 0.11(3) Uiso d 0
H(11) 1.031(7) 0.745(10) 0.646(4) 0.14(3) Uiso d 0
H(12) 1.347(4) 0.187(6) 0.241(3) 0.06(2) Uiso d 0
H(13) 1.425(4) 0.114(6) 0.306(3) 0.04(2) Uiso d 0
H(14) 1.522(6) 0.136(8) 0.200(3) 0.09(2) Uiso d 0
H(15) 1.615(6) 0.265(8) 0.217(3) 0.08(2) Uiso d 0

loop_
_atom_type_symbol
_atom_type_scat_dispersion_real
_atom_type_scat_dispersion_imag
_atom_type_scat_source
Cl 0.364 0.702 'International Tables for X-ray Crystallography (1974, Vol. IV)'
O 0.049 0.032 'International Tables for X-ray Crystallography (1974, Vol. IV)'
N 0.031 0.018 'International Tables for X-ray Crystallography (1974, Vol. IV)'
C 0.018 0.009 'International Tables for X-ray Crystallography (1974, Vol. IV)'
H 0.000 0.000 'International Tables for X-ray Crystallography (1974, Vol. IV)'

loop_
_geom_angle_atom_site_label_1
_geom_angle_atom_site_label_2
_geom_angle_atom_site_label_3
_geom_angle_site_symmetry_1
_geom_angle_site_symmetry_2
_geom_angle_site_symmetry_3
_geom_angle
_geom_angle_publ_flag
O(2) Cl(1) O(3) 1_555 1_555 1_555 105.3(4) yes
O(2) Cl(1) O(4) 1_555 1_555 1_555 109.4(4) yes
O(2) Cl(1) O(5) 1_555 1_555 1_555 109.9(4) yes
O(3) Cl(1) O(4) 1_555 1_555 1_555 110.4(4) yes
O(3) Cl(1) O(5) 1_555 1_555 1_555 110.7(3) yes
O(4) Cl(1) O(5) 1_555 1_555 1_555 111.0(3) yes
O(6) Cl(2) O(7) 1_555 1_555 1_555 110.0(3) yes
O(6) Cl(2) O(8) 1_555 1_555 1_555 108.0(3) yes
O(6) Cl(2) O(9) 1_555 1_555 1_555 110.5(3) yes
O(7) Cl(2) O(8) 1_555 1_555 1_555 109.2(3) yes
O(7) Cl(2) O(9) 1_555 1_555 1_555 110.9(3) yes
O(8) Cl(2) O(9) 1_555 1_555 1_555 108.2(3) yes
C(1) N(1) C(5) 1_555 1_555 1_555 120.1(5) yes
C(1) N(1) C(11) 1_555 1_555 1_555 120.5(5) yes
C(5) N(1) C(11) 1_555 1_555 1_555 119.3(5) yes
C(6) N(2) C(10) 1_555 1_555 1_555 120.3(5) yes
C(6) N(2) C(12) 1_555 1_555 1_555 119.6(5) yes
C(10) N(2) C(12) 1_555 1_555 1_555 120.1(5) yes
C(13) N(3) H(14) 1_555 1_555 1_555 119(3) no
C(13) N(3) H(15) 1_555 1_555 1_555 117(4) no
H(14) N(3) H(15) 1_555 1_555 1_555 123(6) no
N(1) C(1) C(2) 1_555 1_555 1_555 121.3(6) yes
N(1) C(1) H(1) 1_555 1_555 1_555 118(2) no
C(2) C(1) H(1) 1_555 1_555 1_555 120(2) no
C(1) C(2) C(3) 1_555 1_555 1_555 120.1(5) yes
C(1) C(2) H(2) 1_555 1_555 1_555 117(2) no
C(3) C(2) H(2) 1_555 1_555 1_555 122(2) no
C(2) C(3) C(4) 1_555 1_555 1_555 117.2(5) yes
C(2) C(3) C(8) 1_555 1_555 1_555 121.1(4) yes
C(4) C(3) C(8) 1_555 1_555 1_555 121.7(4) yes
C(3) C(4) C(5) 1_555 1_555 1_555 121.0(5) yes
C(3) C(4) H(3) 1_555 1_555 1_555 118(2) no
C(5) C(4) H(3) 1_555 1_555 1_555 120(3) no
N(1) C(5) C(4) 1_555 1_555 1_555 120.5(6) yes
N(1) C(5) H(4) 1_555 1_555 1_555 116(3) no
C(4) C(5) H(4) 1_555 1_555 1_555 122(3) no
N(2) C(6) C(7) 1_555 1_555 1_555 120.2(6) yes
N(2) C(6) H(5) 1_555 1_555 1_555 115(3) no
C(7) C(6) H(5) 1_555 1_555 1_555 123(3) no
C(6) C(7) C(8) 1_555 1_555 1_555 120.8(6) yes
C(6) C(7) H(6) 1_555 1_555 1_555 118(3) no
C(8) C(7) H(6) 1_555 1_555 1_555 120(3) no
C(3) C(8) C(7) 1_555 1_555 1_555 121.6(5) yes
C(3) C(8) C(9) 1_555 1_555 1_555 120.8(4) yes
C(7) C(8) C(9) 1_555 1_555 1_555 117.6(5) yes
C(8) C(9) C(10) 1_555 1_555 1_555 119.9(6) yes
C(8) C(9) H(7) 1_555 1_555 1_555 120(2) no
C(10) C(9) H(7) 1_555 1_555 1_555 119(2) no
N(2) C(10) C(9) 1_555 1_555 1_555 121.1(5) yes
N(2) C(10) H(8) 1_555 1_555 1_555 119(3) no
C(9) C(10) H(8) 1_555 1_555 1_555 119(3) no
N(1) C(11) H(9) 1_555 1_555 1_555 109(4) no
N(1) C(11) H(10) 1_555 1_555 1_555 111(5) no
N(1) C(11) H(11) 1_555 1_555 1_555 105(4) no
H(9) C(11) H(10) 1_555 1_555 1_555 110(7) no
H(9) C(11) H(11) 1_555 1_555 1_555 112(6) no
H(10) C(11) H(11) 1_555 1_555 1_555 107(6) no
N(2) C(12) C(13) 1_555 1_555 1_555 110.1(4) yes
N(2) C(12) H(12) 1_555 1_555 1_555 109(3) no
N(2) C(12) H(13) 1_555 1_555 1_555 106(2) no
C(13) C(12) H(12) 1_555 1_555 1_555 113(3) no
C(13) C(12) H(13) 1_555 1_555 1_555 113(2) no
H(12) C(12) H(13) 1_555 1_555 1_555 104(4) no
O(1) C(13) N(3) 1_555 1_555 1_555 125.6(5) yes
O(1) C(13) C(12) 1_555 1_555 1_555 121.5(5) yes
N(3) C(13) C(12) 1_555 1_555 1_555 112.8(5) yes

loop_
_geom_bond_atom_site_label_1
_geom_bond_site_symmetry_1
_geom_bond_atom_site_label_2
_geom_bond_site_symmetry_2
_geom_bond_distance
_geom_bond_publ_flag
Cl(1) 1_555 O(2) 1_555 1.391(5) yes
Cl(1) 1_555 O(3) 1_555 1.383(5) yes
Cl(1) 1_555 O(4) 1_555 1.374(5) yes
Cl(1) 1_555 O(5) 1_555 1.401(4) yes
Cl(2) 1_555 O(6) 1_555 1.416(4) yes
Cl(2) 1_555 O(7) 1_555 1.404(4) yes
Cl(2) 1_555 O(8) 1_555 1.405(4) yes
Cl(2) 1_555 O(9) 1_555 1.413(4) yes
O(1) 1_555 C(13) 1_555 1.223(6) yes
N(1) 1_555 C(1) 1_555 1.335(7) yes
N(1) 1_555 C(5) 1_555 1.340(7) yes
N(1) 1_555 C(11) 1_555 1.489(7) yes
N(2) 1_555 C(6) 1_555 1.334(7) yes
N(2) 1_555 C(10) 1_555 1.333(7) yes
N(2) 1_555 C(12) 1_555 1.472(6) yes
N(3) 1_555 C(13) 1_555 1.325(7) yes
N(3) 1_555 H(14) 1_555 0.96(7) no
N(3) 1_555 H(15) 1_555 0.77(6) no
C(1) 1_555 C(2) 1_555 1.366(7) yes
C(1) 1_555 H(1) 1_555 1.00(5) no
C(2) 1_555 C(3) 1_555 1.386(7) yes
C(2) 1_555 H(2) 1_555 0.94(4) no
C(3) 1_555 C(4) 1_555 1.379(7) yes
C(3) 1_555 C(8) 1_555 1.488(7) yes
C(4) 1_555 C(5) 1_555 1.365(7) yes
C(4) 1_555 H(3) 1_555 0.92(4) no
C(5) 1_555 H(4) 1_555 0.93(4) no
C(6) 1_555 C(7) 1_555 1.377(7) yes
C(6) 1_555 H(5) 1_555 1.00(6) no
C(7) 1_555 C(8) 1_555 1.374(7) yes
C(7) 1_555 H(6) 1_555 0.92(5) no
C(8) 1_555 C(9) 1_555 1.377(7) yes
C(9) 1_555 C(10) 1_555 1.376(7) yes
C(9) 1_555 H(7) 1_555 0.95(5) no
C(10) 1_555 H(8) 1_555 0.91(5) no
C(11) 1_555 H(9) 1_555 0.84(6) no
C(11) 1_555 H(10) 1_555 0.83(7) no
C(11) 1_555 H(11) 1_555 1.00(8) no
C(12) 1_555 C(13) 1_555 1.520(7) yes
C(12) 1_555 H(12) 1_555 0.93(5) no
C(12) 1_555 H(13) 1_555 0.93(5) no

loop_
_geom_contact_atom_site_label_1
_geom_contact_atom_site_label_2
_geom_contact_distance
_geom_contact_site_symmetry_1
_geom_contact_site_symmetry_2
_geom_contact_publ_flag
O(1) N(3) 2.972(7) 1_555 2_855 no
O(2) O(10) 2.881(8) 1_555 3_876 no
O(2) O(10) 3.262(9) 1_555 1_555 no
O(3) N(3) 3.155(8) 1_555 3_866 no
O(7) O(10) 3.179(7) 1_555 2_745 no
O(8) N(3) 2.978(7) 1_555 1_455 no
